data_7717147
loop_
_publ_author_name
'Borisova, Nataliya E.'
'Kharcheva, Anastasia V.'
'Sumyanova, Tsagana B.'
'Gontcharenko, Victoria'
'Matveev, Pert I.'
'Starostin, Leonid'
'Trigub, Alexander'
'Ivanov, Alexey V.'
'Patsaeva, Svetlana V.'

_publ_section_title
;
 Bipyridyldicarboxamides and f-metals: the influence of electron effects
 on the structure, stability, separation, and photophysical properties of
 their complexes.
;
_journal_issue 43
_journal_name_full 'Dalton transactions (Cambridge, England : 2003)'
_journal_page_first 17673
_journal_page_last 17686
_journal_paper_doi 10.1039/d4dt02489c
_journal_volume 53
_journal_year 2024
_chemical_formula_moiety 'C28 H24 Eu F2 N7 O11'
_chemical_formula_sum 'C28 H24 Eu F2 N7 O11'
_chemical_formula_weight 824.50
_space_group_crystal_system monoclinic
_space_group_IT_number 15
_space_group_name_Hall '-C 2yc'
_space_group_name_H-M_alt 'C 1 2/c 1'
_atom_sites_solution_hydrogens geom
_audit_creation_method SHELXL-2014/6
_audit_update_record
;
2021-12-20 deposited with the CCDC.	2024-10-03 downloaded from the CCDC.
;
_cell_angle_alpha 90
_cell_angle_beta 106.3450(10)
_cell_angle_gamma 90
_cell_formula_units_Z 8
_cell_length_a 43.8733(16)
_cell_length_b 8.4215(3)
_cell_length_c 17.8839(6)
_cell_measurement_reflns_used 935
_cell_measurement_temperature 120(2)
_cell_measurement_theta_max 25
_cell_measurement_theta_min 3
_cell_volume 6340.7(4)
_computing_cell_refinement 'Bruker SAINT'
_computing_data_collection 'Bruker APEX II'
_computing_data_reduction 'Bruker SAINT'
_computing_molecular_graphics 'Bruker SHELXTL'
_computing_publication_material 'Bruker SHELXTL'
_computing_structure_refinement 'SHELXL-97 (Sheldrick, 1997)'
_computing_structure_solution 'SHELXS-97 (Sheldrick, 1997)'
_diffrn_ambient_temperature 120(2)
_diffrn_measured_fraction_theta_full 0.999
_diffrn_measured_fraction_theta_max 0.995
_diffrn_measurement_device_type 'Bruker APEX II CCD area detector''
_diffrn_measurement_method 'omega scans'
_diffrn_radiation_type MoK\a
_diffrn_radiation_wavelength 0.71073
_diffrn_reflns_av_R_equivalents 0.0226
_diffrn_reflns_av_unetI/netI 0.0271
_diffrn_reflns_Laue_measured_fraction_full 0.999
_diffrn_reflns_Laue_measured_fraction_max 0.995
_diffrn_reflns_limit_h_max 60
_diffrn_reflns_limit_h_min -61
_diffrn_reflns_limit_k_max 11
_diffrn_reflns_limit_k_min -11
_diffrn_reflns_limit_l_max 25
_diffrn_reflns_limit_l_min -21
_diffrn_reflns_number 24832
_diffrn_reflns_point_group_measured_fraction_full 0.999
_diffrn_reflns_point_group_measured_fraction_max 0.995
_diffrn_reflns_theta_full 25.242
_diffrn_reflns_theta_max 30.000
_diffrn_reflns_theta_min 1.935
_exptl_absorpt_coefficient_mu 2.061
_exptl_absorpt_correction_T_max 0.815
_exptl_absorpt_correction_T_min 0.670
_exptl_absorpt_correction_type multi-scan
_exptl_absorpt_process_details SADABS
_exptl_crystal_colour colorless
_exptl_crystal_density_diffrn 1.727
_exptl_crystal_description prism
_exptl_crystal_F_000 3280
_exptl_crystal_size_max 0.202
_exptl_crystal_size_mid 0.143
_exptl_crystal_size_min 0.113
_refine_diff_density_max 0.447
_refine_diff_density_min -0.408
_refine_diff_density_rms 0.079
_refine_ls_extinction_method none
_refine_ls_goodness_of_fit_ref 1.040
_refine_ls_hydrogen_treatment constr
_refine_ls_matrix_type full
_refine_ls_number_parameters 454
_refine_ls_number_reflns 9211
_refine_ls_number_restraints 0
_refine_ls_restrained_S_all 1.040
_refine_ls_R_factor_all 0.0270
_refine_ls_R_factor_gt 0.0214
_refine_ls_shift/su_max 0.005
_refine_ls_shift/su_mean 0.000
_refine_ls_structure_factor_coef Fsqd
_refine_ls_weighting_details 'w=1/[\s^2^(Fo^2^)+(0.0201P)^2^+4.8252P] where P=(Fo^2^+2Fc^2^)/3'
_refine_ls_weighting_scheme calc
_refine_ls_wR_factor_gt 0.0460
_refine_ls_wR_factor_ref 0.0486
_reflns_Friedel_coverage 0.000
_reflns_number_gt 8123
_reflns_number_total 9211
_reflns_threshold_expression I>2\s(I)
_cod_data_source_file d4dt02489c3.cif
_cod_data_source_block a
_cod_depositor_comments 'Adding full bibliography for 7717147--7717151.cif.'
_cod_original_sg_symbol_H-M 'C 2/c'
_cod_database_code 7717147
_shelx_space_group_comment
;
The symmetry employed for this shelxl refinement is uniquely defined
by the following loop, which should always be used as a source of
symmetry information in preference to the above space-group names.
They are only intended as comments.
;
_shelx_estimated_absorpt_t_min 0.681
_shelx_estimated_absorpt_t_max 0.800
_shelxl_version_number 2014/6

loop_
_space_group_symop_operation_xyz
'x, y, z'
'-x, y, -z+1/2'
'x+1/2, y+1/2, z'
'-x+1/2, y+1/2, -z+1/2'
'-x, -y, -z'
'x, -y, z-1/2'
'-x+1/2, -y+1/2, -z'
'x+1/2, -y+1/2, z-1/2'

loop_
_atom_site_label
_atom_site_type_symbol
_atom_site_fract_x
_atom_site_fract_y
_atom_site_fract_z
_atom_site_U_iso_or_equiv
_atom_site_adp_type
_atom_site_occupancy
_atom_site_site_symmetry_order
_atom_site_calc_flag
_atom_site_refinement_flags_posn
_atom_site_refinement_flags_adp
_atom_site_refinement_flags_occupancy
_atom_site_disorder_assembly
_atom_site_disorder_group
Eu1 Eu 0.37780(2) 0.67098(2) 0.78733(2) 0.01293(3) Uani 1 1 d . . . . .
O1N O 0.39058(4) 0.93881(15) 0.85369(7) 0.0257(3) Uani 1 1 d . . . . .
O2N O 0.39426(3) 0.73980(15) 0.93084(7) 0.0245(3) Uani 1 1 d . . . . .
O3N O 0.39742(4) 0.98032(17) 0.97746(8) 0.0394(4) Uani 1 1 d . . . . .
O4N O 0.41623(3) 0.77704(15) 0.72054(7) 0.0210(3) Uani 1 1 d . . . . .
O5N O 0.43683(3) 0.64791(15) 0.82749(8) 0.0206(3) Uani 1 1 d . . . . .
O6N O 0.46641(4) 0.7131(2) 0.75251(10) 0.0392(4) Uani 1 1 d . . . . .
O7N O 0.33207(3) 0.66071(16) 0.84497(8) 0.0273(3) Uani 1 1 d . . . . .
O8N O 0.32737(3) 0.51389(16) 0.74346(8) 0.0254(3) Uani 1 1 d . . . . .
O9N O 0.28998(4) 0.5118(2) 0.80161(10) 0.0401(4) Uani 1 1 d . . . . .
N1N N 0.39404(4) 0.88942(19) 0.92233(9) 0.0215(3) Uani 1 1 d . . . . .
N2N N 0.44089(4) 0.71300(18) 0.76640(9) 0.0210(3) Uani 1 1 d . . . . .
N3N N 0.31559(4) 0.56083(19) 0.79616(10) 0.0240(3) Uani 1 1 d . . . . .
F1 F 0.52831(4) 0.30550(19) 0.82022(9) 0.0362(5) Uani 0.843(4) 1 d . . P A 1
F1' F 0.4972(2) -0.1909(9) 0.9181(5) 0.041(3) Uani 0.157(4) 1 d . . P A 2
F2 F 0.21944(3) 0.90050(19) 0.43447(9) 0.0576(5) Uani 1 1 d . . . . .
O1 O 0.39147(3) 0.43319(14) 0.86786(7) 0.0160(2) Uani 1 1 d . . . . .
O2 O 0.34678(3) 0.88374(16) 0.72025(8) 0.0255(3) Uani 1 1 d . . . . .
N1 N 0.43458(3) 0.27373(18) 0.90659(8) 0.0160(3) Uani 1 1 d . . . . .
N2 N 0.31622(4) 1.03322(17) 0.62577(9) 0.0196(3) Uani 1 1 d . . . . .
C1 C 0.41115(4) 0.34090(19) 0.85167(9) 0.0136(3) Uani 1 1 d . . . . .
C2 C 0.43616(5) 0.2990(2) 0.98981(10) 0.0210(4) Uani 1 1 d . . . . .
H2A H 0.4453 0.2033 1.0200 0.025 Uiso 1 1 calc R U . . .
H2B H 0.4144 0.3131 0.9944 0.025 Uiso 1 1 calc R U . . .
C3 C 0.45595(6) 0.4421(3) 1.02432(12) 0.0378(5) Uani 1 1 d . . . . .
H3A H 0.4574 0.4500 1.0799 0.057 Uiso 1 1 calc R U . . .
H3B H 0.4460 0.5383 0.9974 0.057 Uiso 1 1 calc R U . . .
H3C H 0.4773 0.4308 1.0180 0.057 Uiso 1 1 calc R U . . .
C4 C 0.46166(4) 0.1989(2) 0.89097(10) 0.0187(4) Uani 1 1 d . . . . .
C5 C 0.48200(4) 0.2896(2) 0.86147(11) 0.0223(4) Uani 1 1 d . . . . .
H5A H 0.4783 0.3996 0.8511 0.027 Uiso 1 1 calc R U . . .
C6 C 0.50801(5) 0.2139(3) 0.84752(12) 0.0283(4) Uani 1 1 d . . . . .
H6A H 0.5224 0.2749 0.8285 0.034 Uiso 0.157(4) 1 calc R U P A 2
C7 C 0.51369(5) 0.0540(3) 0.86025(12) 0.0326(5) Uani 1 1 d . . . . .
H7A H 0.5312 0.0044 0.8481 0.039 Uiso 1 1 calc R U . . .
C8 C 0.49328(5) -0.0329(3) 0.89118(12) 0.0312(5) Uani 1 1 d . . . . .
H8A H 0.4971 -0.1430 0.9012 0.037 Uiso 0.843(4) 1 calc R U P A 1
C9 C 0.46746(5) 0.0383(2) 0.90780(11) 0.0233(4) Uani 1 1 d . . . . .
H9A H 0.4539 -0.0215 0.9303 0.028 Uiso 1 1 calc R U . . .
C10 C 0.40615(4) 0.30488(18) 0.76626(10) 0.0128(3) Uani 1 1 d . . . . .
C11 C 0.41198(4) 0.15888(19) 0.73700(10) 0.0151(3) Uani 1 1 d . . . . .
H11A H 0.4220 0.0757 0.7710 0.018 Uiso 1 1 calc R U . . .
C12 C 0.40278(4) 0.13763(19) 0.65696(10) 0.0157(3) Uani 1 1 d . . . . .
H12A H 0.4063 0.0388 0.6352 0.019 Uiso 1 1 calc R U . . .
C13 C 0.38839(4) 0.2615(2) 0.60894(10) 0.0157(3) Uani 1 1 d . . . . .
H13A H 0.3824 0.2495 0.5539 0.019 Uiso 1 1 calc R U . . .
C14 C 0.38285(4) 0.40429(19) 0.64265(9) 0.0130(3) Uani 1 1 d . . . . .
N15 N 0.39149(3) 0.42480(16) 0.72028(8) 0.0123(3) Uani 1 1 d . . . . .
C16 C 0.33407(4) 0.9035(2) 0.64942(11) 0.0185(3) Uani 1 1 d . . . . .
C17 C 0.31496(5) 1.1525(2) 0.68609(12) 0.0261(4) Uani 1 1 d . . . . .
H17A H 0.3090 1.2569 0.6607 0.031 Uiso 1 1 calc R U . . .
H17B H 0.3364 1.1631 0.7233 0.031 Uiso 1 1 calc R U . . .
C18 C 0.29148(6) 1.1085(3) 0.73047(13) 0.0357(5) Uani 1 1 d . . . . .
H18A H 0.2907 1.1934 0.7674 0.054 Uiso 1 1 calc R U . . .
H18B H 0.2982 1.0093 0.7590 0.054 Uiso 1 1 calc R U . . .
H18C H 0.2704 1.0944 0.6938 0.054 Uiso 1 1 calc R U . . .
C19 C 0.29426(4) 1.0544(2) 0.54959(11) 0.0177(3) Uani 1 1 d . . . . .
C20 C 0.26671(4) 0.9657(2) 0.52913(12) 0.0240(4) Uani 1 1 d . . . . .
H20A H 0.2617 0.8933 0.5647 0.029 Uiso 1 1 calc R U . . .
C21 C 0.24666(5) 0.9864(2) 0.45498(13) 0.0292(4) Uani 1 1 d . . . . .
C22 C 0.25280(5) 1.0888(2) 0.40151(12) 0.0280(4) Uani 1 1 d . . . . .
H22A H 0.2390 1.0955 0.3501 0.034 Uiso 1 1 calc R U . . .
C23 C 0.27970(5) 1.1816(2) 0.42489(13) 0.0299(5) Uani 1 1 d . . . . .
H23A H 0.2840 1.2574 0.3899 0.036 Uiso 1 1 calc R U . . .
C24 C 0.30047(5) 1.1659(2) 0.49870(13) 0.0266(4) Uani 1 1 d . . . . .
H24A H 0.3189 1.2310 0.5144 0.032 Uiso 1 1 calc R U . . .
C25 C 0.34138(4) 0.7826(2) 0.59430(10) 0.0153(3) Uani 1 1 d . . . . .
C26 C 0.33551(5) 0.7976(2) 0.51412(11) 0.0209(4) Uani 1 1 d . . . . .
H26A H 0.3250 0.8885 0.4875 0.025 Uiso 1 1 calc R U . . .
C27 C 0.34542(5) 0.6761(2) 0.47402(11) 0.0233(4) Uani 1 1 d . . . . .
H27A H 0.3419 0.6833 0.4192 0.028 Uiso 1 1 calc R U . . .
C28 C 0.36047(4) 0.5443(2) 0.51413(10) 0.0189(3) Uani 1 1 d . . . . .
H28A H 0.3668 0.4589 0.4872 0.023 Uiso 1 1 calc R U . . .
C29 C 0.36618(4) 0.53922(19) 0.59487(10) 0.0142(3) Uani 1 1 d . . . . .
N30 N 0.35696(3) 0.65740(16) 0.63419(8) 0.0141(3) Uani 1 1 d . . . . .

loop_
_atom_site_aniso_label
_atom_site_aniso_U_11
_atom_site_aniso_U_22
_atom_site_aniso_U_33
_atom_site_aniso_U_23
_atom_site_aniso_U_13
_atom_site_aniso_U_12
Eu1 0.01468(4) 0.01227(4) 0.01210(4) -0.00135(3) 0.00422(3) 0.00174(3)
O1N 0.0430(9) 0.0194(6) 0.0154(6) -0.0004(5) 0.0096(6) -0.0065(6)
O2N 0.0406(8) 0.0161(6) 0.0180(6) -0.0020(5) 0.0101(6) -0.0043(6)
O3N 0.0803(13) 0.0223(7) 0.0208(7) -0.0113(6) 0.0226(8) -0.0154(8)
O4N 0.0233(7) 0.0192(6) 0.0213(7) 0.0027(5) 0.0078(5) -0.0001(5)
O5N 0.0188(6) 0.0217(7) 0.0209(6) 0.0023(5) 0.0048(5) -0.0007(5)
O6N 0.0222(8) 0.0566(10) 0.0448(10) 0.0015(8) 0.0192(7) -0.0020(7)
O7N 0.0229(7) 0.0331(8) 0.0286(7) -0.0116(6) 0.0117(6) -0.0018(6)
O8N 0.0230(7) 0.0282(7) 0.0277(7) -0.0095(6) 0.0118(6) -0.0025(6)
O9N 0.0256(8) 0.0463(10) 0.0550(10) -0.0134(8) 0.0221(8) -0.0111(7)
N1N 0.0301(9) 0.0196(7) 0.0171(7) -0.0030(6) 0.0103(7) -0.0080(6)
N2N 0.0207(8) 0.0193(7) 0.0249(8) -0.0042(6) 0.0095(7) -0.0032(6)
N3N 0.0183(8) 0.0248(8) 0.0295(9) -0.0018(7) 0.0080(7) 0.0013(6)
F1 0.0243(8) 0.0536(11) 0.0355(9) -0.0061(7) 0.0162(7) -0.0015(7)
F1' 0.036(5) 0.028(4) 0.046(5) -0.005(4) -0.012(4) 0.019(3)
F2 0.0348(8) 0.0523(9) 0.0662(10) 0.0184(8) -0.0175(7) -0.0234(7)
O1 0.0200(6) 0.0147(6) 0.0151(6) 0.0013(5) 0.0076(5) 0.0035(5)
O2 0.0317(8) 0.0217(6) 0.0188(7) -0.0033(5) -0.0001(6) 0.0131(6)
N1 0.0167(7) 0.0186(7) 0.0119(7) 0.0000(5) 0.0026(6) 0.0024(6)
N2 0.0193(7) 0.0135(7) 0.0230(8) -0.0005(6) 0.0012(6) 0.0052(6)
C1 0.0162(8) 0.0128(7) 0.0130(7) 0.0010(6) 0.0058(6) -0.0016(6)
C2 0.0250(9) 0.0271(10) 0.0100(8) -0.0006(7) 0.0035(7) 0.0014(7)
C3 0.0518(15) 0.0386(13) 0.0211(10) -0.0104(9) 0.0071(10) -0.0119(11)
C4 0.0168(8) 0.0242(9) 0.0125(8) -0.0023(7) -0.0001(7) 0.0052(7)
C5 0.0194(9) 0.0297(10) 0.0162(9) -0.0031(7) 0.0028(7) 0.0025(7)
C6 0.0185(9) 0.0458(12) 0.0197(9) -0.0054(9) 0.0040(8) 0.0019(8)
C7 0.0217(10) 0.0459(13) 0.0266(10) -0.0106(9) 0.0009(8) 0.0132(9)
C8 0.0275(11) 0.0280(10) 0.0293(11) -0.0048(8) -0.0063(9) 0.0126(8)
C9 0.0204(9) 0.0244(9) 0.0201(9) 0.0020(7) -0.0024(7) 0.0051(7)
C10 0.0129(7) 0.0130(8) 0.0131(7) 0.0008(6) 0.0044(6) -0.0002(6)
C11 0.0152(8) 0.0132(7) 0.0165(8) 0.0013(6) 0.0040(6) 0.0014(6)
C12 0.0188(8) 0.0118(7) 0.0173(8) -0.0005(6) 0.0064(7) 0.0019(6)
C13 0.0196(8) 0.0153(8) 0.0126(8) -0.0013(6) 0.0050(7) 0.0014(6)
C14 0.0132(7) 0.0134(7) 0.0128(8) 0.0013(6) 0.0043(6) 0.0002(6)
N15 0.0119(6) 0.0127(6) 0.0131(7) 0.0004(5) 0.0049(5) 0.0003(5)
C16 0.0179(8) 0.0151(8) 0.0216(9) -0.0014(7) 0.0040(7) 0.0023(6)
C17 0.0268(10) 0.0177(9) 0.0296(10) -0.0068(8) 0.0010(8) 0.0081(7)
C18 0.0427(13) 0.0323(11) 0.0329(12) -0.0008(9) 0.0121(10) 0.0153(10)
C19 0.0158(8) 0.0127(8) 0.0236(9) 0.0021(7) 0.0039(7) 0.0043(6)
C20 0.0213(9) 0.0195(9) 0.0296(10) 0.0069(8) 0.0045(8) -0.0018(7)
C21 0.0194(9) 0.0245(10) 0.0376(12) 0.0026(9) -0.0022(8) -0.0030(8)
C22 0.0244(10) 0.0286(10) 0.0273(10) 0.0044(8) 0.0013(8) 0.0100(8)
C23 0.0262(10) 0.0309(11) 0.0341(11) 0.0172(9) 0.0109(9) 0.0076(8)
C24 0.0177(9) 0.0224(9) 0.0388(12) 0.0099(8) 0.0064(8) 0.0009(7)
C25 0.0139(8) 0.0129(7) 0.0188(8) 0.0028(6) 0.0042(7) 0.0027(6)
C26 0.0228(9) 0.0195(9) 0.0208(9) 0.0066(7) 0.0068(7) 0.0071(7)
C27 0.0288(10) 0.0268(9) 0.0152(8) 0.0056(7) 0.0076(7) 0.0094(8)
C28 0.0228(9) 0.0202(9) 0.0150(8) 0.0019(7) 0.0077(7) 0.0064(7)
C29 0.0140(8) 0.0134(7) 0.0152(8) 0.0007(6) 0.0040(6) 0.0012(6)
N30 0.0135(6) 0.0135(6) 0.0149(7) 0.0008(5) 0.0034(5) 0.0015(5)

loop_
_atom_type_symbol
_atom_type_description
_atom_type_scat_dispersion_real
_atom_type_scat_dispersion_imag
_atom_type_scat_source
C C 0.0033 0.0016 'International Tables Vol C Tables 4.2.6.8 and 6.1.1.4'
H H 0.0000 0.0000 'International Tables Vol C Tables 4.2.6.8 and 6.1.1.4'
N N 0.0061 0.0033 'International Tables Vol C Tables 4.2.6.8 and 6.1.1.4'
O O 0.0106 0.0060 'International Tables Vol C Tables 4.2.6.8 and 6.1.1.4'
F F 0.0171 0.0103 'International Tables Vol C Tables 4.2.6.8 and 6.1.1.4'
Eu Eu -0.1578 3.6682 'International Tables Vol C Tables 4.2.6.8 and 6.1.1.4'

loop_
_geom_angle_atom_site_label_1
_geom_angle_atom_site_label_2
_geom_angle_atom_site_label_3
_geom_angle
_geom_angle_site_symmetry_1
_geom_angle_site_symmetry_3
_geom_angle_publ_flag
O2 Eu1 O1 158.83(5) . . ?
O2 Eu1 O4N 81.68(5) . . ?
O1 Eu1 O4N 119.35(4) . . ?
O2 Eu1 O5N 127.49(5) . . ?
O1 Eu1 O5N 72.73(4) . . ?
O4N Eu1 O5N 51.49(4) . . ?
O2 Eu1 O7N 79.71(5) . . ?
O1 Eu1 O7N 79.69(4) . . ?
O4N Eu1 O7N 160.01(4) . . ?
O5N Eu1 O7N 140.10(5) . . ?
O2 Eu1 O8N 84.83(5) . . ?
O1 Eu1 O8N 78.49(4) . . ?
O4N Eu1 O8N 134.13(4) . . ?
O5N Eu1 O8N 143.41(4) . . ?
O7N Eu1 O8N 51.04(4) . . ?
O2 Eu1 O2N 107.49(4) . . ?
O1 Eu1 O2N 68.71(4) . . ?
O4N Eu1 O2N 111.47(4) . . ?
O5N Eu1 O2N 75.45(4) . . ?
O7N Eu1 O2N 67.85(5) . . ?
O8N Eu1 O2N 114.41(4) . . ?
O2 Eu1 O1N 65.36(5) . . ?
O1 Eu1 O1N 117.91(4) . . ?
O4N Eu1 O1N 79.35(4) . . ?
O5N Eu1 O1N 81.93(4) . . ?
O7N Eu1 O1N 86.28(4) . . ?
O8N Eu1 O1N 132.45(5) . . ?
O2N Eu1 O1N 50.16(4) . . ?
O2 Eu1 N15 123.78(4) . . ?
O1 Eu1 N15 63.84(4) . . ?
O4N Eu1 N15 77.59(4) . . ?
O5N Eu1 N15 73.08(4) . . ?
O7N Eu1 N15 119.21(4) . . ?
O8N Eu1 N15 74.20(4) . . ?
O2N Eu1 N15 128.72(4) . . ?
O1N Eu1 N15 153.20(5) . . ?
O2 Eu1 N30 61.53(4) . . ?
O1 Eu1 N30 122.25(4) . . ?
O4N Eu1 N30 66.47(4) . . ?
O5N Eu1 N30 108.95(4) . . ?
O7N Eu1 N30 110.05(5) . . ?
O8N Eu1 N30 68.54(4) . . ?
O2N Eu1 N30 168.81(4) . . ?
O1N Eu1 N30 119.43(4) . . ?
N15 Eu1 N30 62.27(4) . . ?
O2 Eu1 N2N 105.93(5) . . ?
O1 Eu1 N2N 95.20(4) . . ?
O4N Eu1 N2N 25.84(4) . . ?
O5N Eu1 N2N 25.85(4) . . ?
O7N Eu1 N2N 163.12(5) . . ?
O8N Eu1 N2N 144.06(4) . . ?
O2N Eu1 N2N 95.29(5) . . ?
O1N Eu1 N2N 81.92(5) . . ?
N15 Eu1 N2N 71.38(4) . . ?
N30 Eu1 N2N 86.34(4) . . ?
O2 Eu1 N3N 81.68(5) . . ?
O1 Eu1 N3N 77.66(4) . . ?
O4N Eu1 N3N 155.03(5) . . ?
O5N Eu1 N3N 150.25(4) . . ?
O7N Eu1 N3N 25.75(4) . . ?
O8N Eu1 N3N 25.30(4) . . ?
O2N Eu1 N3N 91.27(5) . . ?
O1N Eu1 N3N 110.06(5) . . ?
N15 Eu1 N3N 96.56(4) . . ?
N30 Eu1 N3N 89.21(5) . . ?
N2N Eu1 N3N 167.86(4) . . ?
N1N O1N Eu1 96.44(10) . . ?
N1N O2N Eu1 96.63(10) . . ?
N2N O4N Eu1 96.09(10) . . ?
N2N O5N Eu1 95.96(10) . . ?
N3N O7N Eu1 96.10(10) . . ?
N3N O8N Eu1 96.44(10) . . ?
O3N N1N O1N 122.06(16) . . ?
O3N N1N O2N 121.97(15) . . ?
O1N N1N O2N 115.97(14) . . ?
O3N N1N Eu1 173.27(14) . . ?
O1N N1N Eu1 58.44(8) . . ?
O2N N1N Eu1 58.15(8) . . ?
O6N N2N O5N 122.26(17) . . ?
O6N N2N O4N 122.12(16) . . ?
O5N N2N O4N 115.62(14) . . ?
O6N N2N Eu1 171.89(13) . . ?
O5N N2N Eu1 58.19(8) . . ?
O4N N2N Eu1 58.07(8) . . ?
O9N N3N O8N 122.14(17) . . ?
O9N N3N O7N 121.43(16) . . ?
O8N N3N O7N 116.41(15) . . ?
O9N N3N Eu1 178.12(15) . . ?
O8N N3N Eu1 58.27(9) . . ?
O7N N3N Eu1 58.15(9) . . ?
C1 O1 Eu1 116.29(10) . . ?
C16 O2 Eu1 130.39(11) . . ?
C1 N1 C4 123.41(14) . . ?
C1 N1 C2 119.14(14) . . ?
C4 N1 C2 116.65(14) . . ?
C16 N2 C19 125.07(15) . . ?
C16 N2 C17 117.33(15) . . ?
C19 N2 C17 116.80(14) . . ?
O1 C1 N1 122.11(15) . . ?
O1 C1 C10 116.36(15) . . ?
N1 C1 C10 121.49(14) . . ?
O1 C1 Eu1 43.13(8) . . ?
N1 C1 Eu1 144.50(11) . . ?
C10 C1 Eu1 83.65(9) . . ?
N1 C2 C3 112.50(16) . . ?
N1 C2 H2A 109.1 . . ?
C3 C2 H2A 109.1 . . ?
N1 C2 H2B 109.1 . . ?
C3 C2 H2B 109.1 . . ?
H2A C2 H2B 107.8 . . ?
C2 C3 H3A 109.5 . . ?
C2 C3 H3B 109.5 . . ?
H3A C3 H3B 109.5 . . ?
C2 C3 H3C 109.5 . . ?
H3A C3 H3C 109.5 . . ?
H3B C3 H3C 109.5 . . ?
C5 C4 C9 121.24(18) . . ?
C5 C4 N1 119.19(16) . . ?
C9 C4 N1 119.55(17) . . ?
C4 C5 C6 117.71(19) . . ?
C4 C5 H5A 121.1 . . ?
C6 C5 H5A 121.1 . . ?
F1 C6 C7 120.33(19) . . ?
F1 C6 C5 117.1(2) . . ?
C7 C6 C5 122.6(2) . . ?
C7 C6 H6A 118.7 . . ?
C5 C6 H6A 118.7 . . ?
C6 C7 C8 118.38(19) . . ?
C6 C7 H7A 120.8 . . ?
C8 C7 H7A 120.8 . . ?
C7 C8 C9 121.1(2) . . ?
C7 C8 F1' 127.2(4) . . ?
C9 C8 F1' 111.3(4) . . ?
C7 C8 H8A 119.5 . . ?
C9 C8 H8A 119.5 . . ?
C8 C9 C4 118.95(19) . . ?
C8 C9 H9A 120.5 . . ?
C4 C9 H9A 120.5 . . ?
N15 C10 C11 122.77(15) . . ?
N15 C10 C1 112.03(14) . . ?
C11 C10 C1 124.69(15) . . ?
C12 C11 C10 118.24(15) . . ?
C12 C11 H11A 120.9 . . ?
C10 C11 H11A 120.9 . . ?
C13 C12 C11 119.52(15) . . ?
C13 C12 H12A 120.2 . . ?
C11 C12 H12A 120.2 . . ?
C12 C13 C14 119.02(16) . . ?
C12 C13 H13A 120.5 . . ?
C14 C13 H13A 120.5 . . ?
N15 C14 C13 121.59(15) . . ?
N15 C14 C29 116.52(14) . . ?
C13 C14 C29 121.86(15) . . ?
C14 N15 C10 118.83(14) . . ?
C14 N15 Eu1 123.72(10) . . ?
C10 N15 Eu1 117.26(10) . . ?
O2 C16 N2 119.02(16) . . ?
O2 C16 C25 117.20(15) . . ?
N2 C16 C25 123.69(16) . . ?
N2 C17 C18 112.67(17) . . ?
N2 C17 H17A 109.1 . . ?
C18 C17 H17A 109.1 . . ?
N2 C17 H17B 109.1 . . ?
C18 C17 H17B 109.1 . . ?
H17A C17 H17B 107.8 . . ?
C17 C18 H18A 109.5 . . ?
C17 C18 H18B 109.5 . . ?
H18A C18 H18B 109.5 . . ?
C17 C18 H18C 109.5 . . ?
H18A C18 H18C 109.5 . . ?
H18B C18 H18C 109.5 . . ?
C20 C19 C24 120.78(17) . . ?
C20 C19 N2 119.11(16) . . ?
C24 C19 N2 120.09(16) . . ?
C19 C20 C21 117.40(18) . . ?
C19 C20 H20A 121.3 . . ?
C21 C20 H20A 121.3 . . ?
F2 C21 C22 118.58(19) . . ?
F2 C21 C20 117.84(18) . . ?
C22 C21 C20 123.58(19) . . ?
C21 C22 C23 117.71(19) . . ?
C21 C22 H22A 121.1 . . ?
C23 C22 H22A 121.1 . . ?
C22 C23 C24 120.86(19) . . ?
C22 C23 H23A 119.6 . . ?
C24 C23 H23A 119.6 . . ?
C23 C24 C19 119.50(18) . . ?
C23 C24 H24A 120.3 . . ?
C19 C24 H24A 120.3 . . ?
N30 C25 C26 122.46(16) . . ?
N30 C25 C16 110.54(15) . . ?
C26 C25 C16 126.86(15) . . ?
C27 C26 C25 118.20(16) . . ?
C27 C26 H26A 120.9 . . ?
C25 C26 H26A 120.9 . . ?
C28 C27 C26 119.76(17) . . ?
C28 C27 H27A 120.1 . . ?
C26 C27 H27A 120.1 . . ?
C27 C28 C29 118.80(16) . . ?
C27 C28 H28A 120.6 . . ?
C29 C28 H28A 120.6 . . ?
N30 C29 C28 121.71(15) . . ?
N30 C29 C14 115.94(14) . . ?
C28 C29 C14 122.36(15) . . ?
C29 N30 C25 119.01(14) . . ?
C29 N30 Eu1 120.54(10) . . ?
C25 N30 Eu1 119.52(11) . . ?

loop_
_geom_bond_atom_site_label_1
_geom_bond_atom_site_label_2
_geom_bond_distance
_geom_bond_site_symmetry_2
_geom_bond_publ_flag
Eu1 O2 2.3627(13) . ?
Eu1 O1 2.4408(12) . ?
Eu1 O4N 2.4901(13) . ?
Eu1 O5N 2.4927(13) . ?
Eu1 O7N 2.5020(14) . ?
Eu1 O8N 2.5067(13) . ?
Eu1 O2N 2.5300(13) . ?
Eu1 O1N 2.5369(13) . ?
Eu1 N15 2.5500(13) . ?
Eu1 N30 2.6344(14) . ?
Eu1 N2N 2.9174(16) . ?
Eu1 N3N 2.9287(16) . ?
O1N N1N 1.2641(19) . ?
O2N N1N 1.269(2) . ?
O3N N1N 1.224(2) . ?
O4N N2N 1.279(2) . ?
O5N N2N 1.279(2) . ?
O6N N2N 1.213(2) . ?
O7N N3N 1.279(2) . ?
O8N N3N 1.259(2) . ?
O9N N3N 1.226(2) . ?
F1 C6 1.368(3) . ?
F1' C8 1.409(8) . ?
F2 C21 1.356(2) . ?
O1 C1 1.2545(19) . ?
O2 C16 1.243(2) . ?
N1 C1 1.332(2) . ?
N1 C4 1.440(2) . ?
N1 C2 1.485(2) . ?
N2 C16 1.341(2) . ?
N2 C19 1.441(2) . ?
N2 C17 1.486(2) . ?
C1 C10 1.512(2) . ?
C2 C3 1.512(3) . ?
C2 H2A 0.9900 . ?
C2 H2B 0.9900 . ?
C3 H3A 0.9800 . ?
C3 H3B 0.9800 . ?
C3 H3C 0.9800 . ?
C4 C5 1.386(3) . ?
C4 C9 1.394(3) . ?
C5 C6 1.390(3) . ?
C5 H5A 0.9500 . ?
C6 C7 1.377(3) . ?
C6 H6A 0.9500 . ?
C7 C8 1.386(3) . ?
C7 H7A 0.9500 . ?
C8 C9 1.386(3) . ?
C8 H8A 0.9500 . ?
C9 H9A 0.9500 . ?
C10 N15 1.346(2) . ?
C10 C11 1.388(2) . ?
C11 C12 1.385(2) . ?
C11 H11A 0.9500 . ?
C12 C13 1.386(2) . ?
C12 H12A 0.9500 . ?
C13 C14 1.397(2) . ?
C13 H13A 0.9500 . ?
C14 N15 1.343(2) . ?
C14 C29 1.485(2) . ?
C16 C25 1.513(2) . ?
C17 C18 1.513(3) . ?
C17 H17A 0.9900 . ?
C17 H17B 0.9900 . ?
C18 H18A 0.9800 . ?
C18 H18B 0.9800 . ?
C18 H18C 0.9800 . ?
C19 C20 1.380(2) . ?
C19 C24 1.387(3) . ?
C20 C21 1.380(3) . ?
C20 H20A 0.9500 . ?
C21 C22 1.369(3) . ?
C22 C23 1.379(3) . ?
C22 H22A 0.9500 . ?
C23 C24 1.383(3) . ?
C23 H23A 0.9500 . ?
C24 H24A 0.9500 . ?
C25 N30 1.347(2) . ?
C25 C26 1.389(2) . ?
C26 C27 1.388(3) . ?
C26 H26A 0.9500 . ?
C27 C28 1.384(2) . ?
C27 H27A 0.9500 . ?
C28 C29 1.395(2) . ?
C28 H28A 0.9500 . ?
C29 N30 1.345(2) . ?

loop_
_geom_torsion_atom_site_label_1
_geom_torsion_atom_site_label_2
_geom_torsion_atom_site_label_3
_geom_torsion_atom_site_label_4
_geom_torsion
_geom_torsion_site_symmetry_1
_geom_torsion_site_symmetry_2
_geom_torsion_site_symmetry_3
_geom_torsion_site_symmetry_4
_geom_torsion_publ_flag
Eu1 O1N N1N O3N -172.10(17) . . . . ?
Eu1 O1N N1N O2N 8.84(17) . . . . ?
Eu1 O2N N1N O3N 172.07(17) . . . . ?
Eu1 O2N N1N O1N -8.87(17) . . . . ?
Eu1 O5N N2N O6N -170.45(16) . . . . ?
Eu1 O5N N2N O4N 9.04(15) . . . . ?
Eu1 O4N N2N O6N 170.44(16) . . . . ?
Eu1 O4N N2N O5N -9.05(15) . . . . ?
Eu1 O8N N3N O9N -177.84(17) . . . . ?
Eu1 O8N N3N O7N 0.88(17) . . . . ?
Eu1 O7N N3N O9N 177.85(16) . . . . ?
Eu1 O7N N3N O8N -0.88(17) . . . . ?
Eu1 O1 C1 N1 137.38(13) . . . . ?
Eu1 O1 C1 C10 -44.81(17) . . . . ?
C4 N1 C1 O1 -164.73(16) . . . . ?
C2 N1 C1 O1 4.6(2) . . . . ?
C4 N1 C1 C10 17.6(2) . . . . ?
C2 N1 C1 C10 -173.07(15) . . . . ?
C4 N1 C1 Eu1 -111.9(2) . . . . ?
C2 N1 C1 Eu1 57.5(3) . . . . ?
C1 N1 C2 C3 -90.8(2) . . . . ?
C4 N1 C2 C3 79.3(2) . . . . ?
C1 N1 C4 C5 62.4(2) . . . . ?
C2 N1 C4 C5 -107.16(19) . . . . ?
C1 N1 C4 C9 -119.38(19) . . . . ?
C2 N1 C4 C9 71.0(2) . . . . ?
C9 C4 C5 C6 1.4(3) . . . . ?
N1 C4 C5 C6 179.60(16) . . . . ?
C4 C5 C6 F1 -178.44(17) . . . . ?
C4 C5 C6 C7 1.5(3) . . . . ?
F1 C6 C7 C8 177.20(18) . . . . ?
C5 C6 C7 C8 -2.7(3) . . . . ?
C6 C7 C8 C9 1.1(3) . . . . ?
C6 C7 C8 F1' -170.8(5) . . . . ?
C7 C8 C9 C4 1.7(3) . . . . ?
F1' C8 C9 C4 174.8(4) . . . . ?
C5 C4 C9 C8 -3.0(3) . . . . ?
N1 C4 C9 C8 178.86(17) . . . . ?
O1 C1 C10 N15 28.2(2) . . . . ?
N1 C1 C10 N15 -153.98(15) . . . . ?
Eu1 C1 C10 N15 -0.80(12) . . . . ?
O1 C1 C10 C11 -143.84(17) . . . . ?
N1 C1 C10 C11 34.0(2) . . . . ?
Eu1 C1 C10 C11 -172.85(16) . . . . ?
N15 C10 C11 C12 1.2(3) . . . . ?
C1 C10 C11 C12 172.47(16) . . . . ?
C10 C11 C12 C13 0.4(2) . . . . ?
C11 C12 C13 C14 -1.4(3) . . . . ?
C12 C13 C14 N15 0.9(3) . . . . ?
C12 C13 C14 C29 -177.09(15) . . . . ?
C13 C14 N15 C10 0.7(2) . . . . ?
C29 C14 N15 C10 178.79(14) . . . . ?
C13 C14 N15 Eu1 -174.09(12) . . . . ?
C29 C14 N15 Eu1 4.0(2) . . . . ?
C11 C10 N15 C14 -1.8(2) . . . . ?
C1 C10 N15 C14 -174.04(14) . . . . ?
C11 C10 N15 Eu1 173.35(12) . . . . ?
C1 C10 N15 Eu1 1.12(17) . . . . ?
Eu1 O2 C16 N2 177.02(12) . . . . ?
Eu1 O2 C16 C25 -6.5(3) . . . . ?
C19 N2 C16 O2 -164.54(17) . . . . ?
C17 N2 C16 O2 4.8(3) . . . . ?
C19 N2 C16 C25 19.2(3) . . . . ?
C17 N2 C16 C25 -171.42(16) . . . . ?
C16 N2 C17 C18 -81.7(2) . . . . ?
C19 N2 C17 C18 88.6(2) . . . . ?
C16 N2 C19 C20 69.8(2) . . . . ?
C17 N2 C19 C20 -99.6(2) . . . . ?
C16 N2 C19 C24 -112.0(2) . . . . ?
C17 N2 C19 C24 78.6(2) . . . . ?
C24 C19 C20 C21 3.4(3) . . . . ?
N2 C19 C20 C21 -178.38(17) . . . . ?
C19 C20 C21 F2 -179.62(18) . . . . ?
C19 C20 C21 C22 0.3(3) . . . . ?
F2 C21 C22 C23 176.41(19) . . . . ?
C20 C21 C22 C23 -3.5(3) . . . . ?
C21 C22 C23 C24 3.0(3) . . . . ?
C22 C23 C24 C19 0.5(3) . . . . ?
C20 C19 C24 C23 -3.8(3) . . . . ?
N2 C19 C24 C23 178.00(17) . . . . ?
O2 C16 C25 N30 10.0(2) . . . . ?
N2 C16 C25 N30 -173.64(16) . . . . ?
O2 C16 C25 C26 -165.54(18) . . . . ?
N2 C16 C25 C26 10.8(3) . . . . ?
N30 C25 C26 C27 1.8(3) . . . . ?
C16 C25 C26 C27 176.89(18) . . . . ?
C25 C26 C27 C28 0.5(3) . . . . ?
C26 C27 C28 C29 -1.9(3) . . . . ?
C27 C28 C29 N30 1.2(3) . . . . ?
C27 C28 C29 C14 -178.55(17) . . . . ?
N15 C14 C29 N30 -10.3(2) . . . . ?
C13 C14 C29 N30 167.74(15) . . . . ?
N15 C14 C29 C28 169.43(16) . . . . ?
C13 C14 C29 C28 -12.5(3) . . . . ?
C28 C29 N30 C25 1.0(2) . . . . ?
C14 C29 N30 C25 -179.24(15) . . . . ?
C28 C29 N30 Eu1 -167.87(13) . . . . ?
C14 C29 N30 Eu1 11.88(19) . . . . ?
C26 C25 N30 C29 -2.5(3) . . . . ?
C16 C25 N30 C29 -178.34(15) . . . . ?
C26 C25 N30 Eu1 166.45(13) . . . . ?
C16 C25 N30 Eu1 -9.34(18) . . . . ?
